data_7058943
loop_
_publ_author_name
'Stierstorfer, Joerg'
'Wurzenberger, Maximilian Hans Horst'
'Lommel, Marcus'
'Gruhne, Michael S.'
'Szimhardt, Norbert'
'Bissinger, Benjamin'

_publ_section_title
;
 Synthesis and Comparison of Copper(II) Complexes with various
 N-Aminotetrazole Ligands Involving Trinitrophenol Anions
;
_journal_name_full 'New Journal of Chemistry'
_journal_paper_doi 10.1039/C9NJ03937F
_journal_year 2019
_chemical_formula_moiety '2(C16 H14 Cu N16 O14), H2 O'
_chemical_formula_sum 'C32 H30 Cu2 N32 O29'
_chemical_formula_weight 1453.96
_chemical_name_common 'di(1-amino-5-methyltetrazolyl) dipicrato copper(II) semihydrate'
_chemical_name_systematic
;
di(1-amino-5-methyltetrazolyl) dipicrato copper(II) semihydrate
;
_space_group_IT_number 14
_space_group_name_Hall '-P 2yn'
_space_group_name_H-M_alt 'P 1 21/n 1'
_symmetry_cell_setting monoclinic
_symmetry_Int_Tables_number 14
_symmetry_space_group_name_Hall '-P 2yn'
_symmetry_space_group_name_H-M 'P 1 21/n 1'
_atom_sites_solution_hydrogens mixed
_audit_creation_date 2018-06-28
_audit_creation_method SHELXL-2013
_audit_update_record
;
2019-08-26 deposited with the CCDC.    2019-10-28 downloaded from the CCDC.
;
_cell_angle_alpha 90
_cell_angle_beta 103.280(4)
_cell_angle_gamma 90
_cell_formula_units_Z 4
_cell_length_a 16.5743(8)
_cell_length_b 15.0908(7)
_cell_length_c 22.2088(10)
_cell_measurement_reflns_used 3351
_cell_measurement_temperature 143(2)
_cell_measurement_theta_max 25.0670
_cell_measurement_theta_min 4.3870
_cell_volume 5406.3(4)
_computing_cell_refinement 'CrysAlisPro 1.171.38.46 (Rigaku OD, 2015)'
_computing_data_collection 'CrysAlisPro 1.171.38.46 (Rigaku OD, 2015)'
_computing_data_reduction 'CrysAlisPro 1.171.38.46 (Rigaku OD, 2015)'
_computing_molecular_graphics 'Diamond 2.1c, Crystal Impact GbR'
_computing_publication_material 'enCIFer 1.5.1 (CCDC 2014)'
_computing_structure_refinement 'SHELXL-2018/3 (Sheldrick, 2018)'
_computing_structure_solution SIR-92
_diffrn_ambient_temperature 143(2)
_diffrn_detector 'CCD plate'
_diffrn_detector_area_resol_mean 15.9809
_diffrn_detector_type Sapphire3
_diffrn_measured_fraction_theta_full 0.995
_diffrn_measured_fraction_theta_max 0.995
_diffrn_measurement_details
;
List of Runs (angles in degrees, time in seconds):

  # Type    Start    End  Width  t~exp~   \w     \q     \k     \f   Frames
#--------------------------------------------------------------------------
  1  \w    -12.00  94.00   1.00   10.00    --   21.39  77.00-180.00  106
  2  \w    -12.00  94.00   1.00   10.00    --   21.39  77.00  60.00  106
  3  \w    -12.00  93.00   1.00   10.00    --   21.39  77.00 -60.00  105
;
_diffrn_measurement_device 'four-circle diffractometer'
_diffrn_measurement_device_type 'Xcalibur, Sapphire3'
_diffrn_measurement_method '\w scans'
_diffrn_orient_matrix_UB_11 -0.0245185000
_diffrn_orient_matrix_UB_12 0.0073354000
_diffrn_orient_matrix_UB_13 0.0218349000
_diffrn_orient_matrix_UB_21 0.0158851000
_diffrn_orient_matrix_UB_22 0.0437109000
_diffrn_orient_matrix_UB_23 0.0049540000
_diffrn_orient_matrix_UB_31 -0.0328542000
_diffrn_orient_matrix_UB_32 0.0156537000
_diffrn_orient_matrix_UB_33 -0.0239958000
_diffrn_radiation_monochromator graphite
_diffrn_radiation_probe x-ray
_diffrn_radiation_type MoK\a
_diffrn_radiation_wavelength 0.71073
_diffrn_reflns_av_R_equivalents 0.0729
_diffrn_reflns_av_sigmaI/netI 0.1368
_diffrn_reflns_av_unetI/netI 0.1085
_diffrn_reflns_Laue_measured_fraction_full 0.995
_diffrn_reflns_Laue_measured_fraction_max 0.995
_diffrn_reflns_limit_h_max 20
_diffrn_reflns_limit_h_min -18
_diffrn_reflns_limit_k_max 16
_diffrn_reflns_limit_k_min -18
_diffrn_reflns_limit_l_max 27
_diffrn_reflns_limit_l_min -18
_diffrn_reflns_number 29193
_diffrn_reflns_point_group_measured_fraction_full 0.995
_diffrn_reflns_point_group_measured_fraction_max 0.995
_diffrn_reflns_theta_full 25.242
_diffrn_reflns_theta_max 25.998
_diffrn_reflns_theta_min 4.159
_diffrn_source 'fine-focus sealed X-ray tube'
_exptl_absorpt_coefficient_mu 0.911
_exptl_absorpt_correction_T_max 1.00000
_exptl_absorpt_correction_T_min 0.94737
_exptl_absorpt_correction_type multi-scan
_exptl_absorpt_process_details
;
CrysAlisPro 1.171.38.46 (Rigaku Oxford Diffraction, 2015)
Empirical absorption correction using spherical harmonics,
 implemented in SCALE3 ABSPACK scaling algorithm.
;
_exptl_crystal_colour green
_exptl_crystal_density_diffrn 1.786
_exptl_crystal_description block
_exptl_crystal_F_000 2944
_exptl_crystal_size_max 0.375
_exptl_crystal_size_mid 0.212
_exptl_crystal_size_min 0.171
_refine_diff_density_max 0.725
_refine_diff_density_min -0.592
_refine_diff_density_rms 0.097
_refine_ls_extinction_method none
_refine_ls_goodness_of_fit_ref 1.036
_refine_ls_hydrogen_treatment mixed
_refine_ls_matrix_type full
_refine_ls_number_parameters 911
_refine_ls_number_reflns 10570
_refine_ls_number_restraints 0
_refine_ls_restrained_S_all 1.036
_refine_ls_R_factor_all 0.1116
_refine_ls_R_factor_gt 0.0550
_refine_ls_shift/su_max 0.001
_refine_ls_shift/su_mean 0.000
_refine_ls_structure_factor_coef Fsqd
_refine_ls_weighting_details 'w=1/[\s^2^(Fo^2^)+(0.0382P)^2^] where P=(Fo^2^+2Fc^2^)/3'
_refine_ls_weighting_scheme calc
_refine_ls_wR_factor_gt 0.1014
_refine_ls_wR_factor_ref 0.1305
_reflns_Friedel_coverage 0.000
_reflns_number_gt 6322
_reflns_number_total 10570
_reflns_threshold_expression 'I > 2\s(I)'
_cod_data_source_file c9nj03937f2.cif
_cod_data_source_block nx243
_cod_database_code 7058943
_shelx_space_group_comment
;
The symmetry employed for this shelxl refinement is uniquely defined
by the following loop, which should always be used as a source of
symmetry information in preference to the above space-group names.
They are only intended as comments.
;
_shelx_estimated_absorpt_t_min 0.726
_shelx_estimated_absorpt_t_max 0.860
_shelxl_version_number 2013-4

loop_
_space_group_symop_operation_xyz
'x, y, z'
'-x+1/2, y+1/2, -z+1/2'
'-x, -y, -z'
'x-1/2, -y-1/2, z-1/2'

loop_
_atom_site_label
_atom_site_type_symbol
_atom_site_fract_x
_atom_site_fract_y
_atom_site_fract_z
_atom_site_U_iso_or_equiv
_atom_site_adp_type
_atom_site_occupancy
_atom_site_site_symmetry_order
_atom_site_calc_flag
_atom_site_refinement_flags_posn
_atom_site_refinement_flags_adp
_atom_site_refinement_flags_occupancy
_atom_site_disorder_assembly
_atom_site_disorder_group
Cu1 Cu 0.25073(3) 0.19140(4) 0.62626(2) 0.02306(15) Uani 1 1 d . . . . .
O1 O 0.32585(19) 0.15547(19) 0.57420(13) 0.0256(7) Uani 1 1 d . . . . .
O2 O 0.3311(2) 0.3249(2) 0.61354(14) 0.0310(8) Uani 1 1 d . . . . .
O3 O 0.3153(3) 0.4284(2) 0.54494(15) 0.0511(11) Uani 1 1 d . . . . .
O4 O 0.3467(2) 0.3836(2) 0.34296(15) 0.0375(9) Uani 1 1 d . . . . .
O5 O 0.3625(2) 0.2520(2) 0.30946(16) 0.0527(11) Uani 1 1 d . . . . .
O8 O 0.17094(18) 0.23838(18) 0.55517(13) 0.0235(7) Uani 1 1 d . . . . .
O9 O 0.1753(2) 0.0629(2) 0.59022(14) 0.0322(8) Uani 1 1 d . . . . .
O11 O 0.0828(2) 0.0196(2) 0.30977(13) 0.0331(8) Uani 1 1 d . . . . .
O12 O 0.0768(2) 0.1532(2) 0.27321(14) 0.0362(9) Uani 1 1 d . . . . .
O13 O 0.1521(2) 0.4002(2) 0.41378(15) 0.0368(9) Uani 1 1 d . . . . .
O14 O 0.1092(3) 0.3863(2) 0.49814(17) 0.0571(12) Uani 1 1 d . . . . .
N1 N 0.4338(2) 0.1117(2) 0.77277(16) 0.0208(8) Uani 1 1 d . . . . .
N2 N 0.4105(3) 0.1898(3) 0.79336(17) 0.0331(10) Uani 1 1 d . . . . .
N3 N 0.3515(3) 0.2199(3) 0.74994(17) 0.0344(10) Uani 1 1 d . . . . .
N4 N 0.3362(2) 0.1622(2) 0.70119(16) 0.0271(9) Uani 1 1 d . . . . .
N5 N 0.4974(3) 0.0588(3) 0.8058(2) 0.0283(10) Uani 1 1 d . . . . .
N6 N 0.0883(2) 0.2506(2) 0.73439(15) 0.0198(8) Uani 1 1 d . . . . .
N7 N 0.0997(2) 0.1626(2) 0.74427(16) 0.0278(9) Uani 1 1 d . . . . .
N8 N 0.1478(3) 0.1376(2) 0.70974(17) 0.0314(10) Uani 1 1 d . . . . .
N9 N 0.1683(2) 0.2087(2) 0.67807(15) 0.0243(9) Uani 1 1 d . . . . .
N10 N 0.0425(3) 0.3035(3) 0.7663(2) 0.0273(10) Uani 1 1 d . . . . .
N11 N 0.3261(2) 0.3509(3) 0.55993(18) 0.0298(10) Uani 1 1 d . . . . .
N12 N 0.3523(2) 0.3035(3) 0.35028(18) 0.0316(10) Uani 1 1 d . . . . .
N13 N 0.3530(3) 0.0456(3) 0.4820(2) 0.0364(11) Uani 1 1 d . . . . .
N14 N 0.1447(3) 0.0463(3) 0.53629(19) 0.0446(12) Uani 1 1 d . . . . .
N15 N 0.0886(2) 0.1004(3) 0.31658(17) 0.0265(9) Uani 1 1 d . . . . .
N16 N 0.1320(2) 0.3550(2) 0.45390(18) 0.0297(10) Uani 1 1 d . . . . .
C1 C 0.3881(3) 0.0953(3) 0.71597(19) 0.0214(10) Uani 1 1 d . . . . .
C2 C 0.3979(3) 0.0170(3) 0.6783(2) 0.0291(12) Uani 1 1 d . . . . .
H2A H 0.3432 -0.0034 0.6556 0.044 Uiso 1 1 calc R U . . .
H2B H 0.4255 -0.0305 0.7055 0.044 Uiso 1 1 calc R U . . .
H2C H 0.4315 0.0329 0.6489 0.044 Uiso 1 1 calc R U . . .
C3 C 0.1301(3) 0.2790(3) 0.69316(19) 0.0198(10) Uani 1 1 d . . . . .
C4 C 0.1321(3) 0.3695(3) 0.6703(2) 0.0277(11) Uani 1 1 d . . . . .
H4A H 0.1813 0.4000 0.6942 0.042 Uiso 1 1 calc R U . . .
H4B H 0.0821 0.4011 0.6748 0.042 Uiso 1 1 calc R U . . .
H4C H 0.1341 0.3681 0.6265 0.042 Uiso 1 1 calc R U . . .
C5 C 0.3352(3) 0.1942(3) 0.5249(2) 0.0210(10) Uani 1 1 d . . . . .
C6 C 0.3336(3) 0.2866(3) 0.5126(2) 0.0208(10) Uani 1 1 d . . . . .
C7 C 0.3394(3) 0.3213(3) 0.4561(2) 0.0258(11) Uani 1 1 d . . . . .
H7 H 0.3380 0.3836 0.4500 0.031 Uiso 1 1 calc R U . . .
C8 C 0.3471(3) 0.2658(3) 0.4093(2) 0.0224(10) Uani 1 1 d . . . . .
C9 C 0.3522(3) 0.1750(3) 0.4178(2) 0.0265(11) Uani 1 1 d . . . . .
H9 H 0.3592 0.1369 0.3853 0.032 Uiso 1 1 calc R U . . .
C10 C 0.3469(3) 0.1414(3) 0.4736(2) 0.0240(11) Uani 1 1 d . . . . .
C11 C 0.1480(3) 0.2041(3) 0.5016(2) 0.0214(10) Uani 1 1 d . . . . .
C12 C 0.1384(3) 0.1119(3) 0.48730(19) 0.0247(11) Uani 1 1 d . . . . .
C13 C 0.1193(3) 0.0783(3) 0.4281(2) 0.0270(11) Uani 1 1 d . . . . .
H13 H 0.1126 0.0163 0.4211 0.032 Uiso 1 1 calc R U . . .
C14 C 0.1101(3) 0.1361(3) 0.37934(19) 0.0198(10) Uani 1 1 d . . . . .
C15 C 0.1158(3) 0.2259(3) 0.38793(19) 0.0234(10) Uani 1 1 d . . . . .
H15 H 0.1087 0.2649 0.3535 0.028 Uiso 1 1 calc R U . . .
C16 C 0.1318(3) 0.2587(3) 0.4469(2) 0.0202(10) Uani 1 1 d . . . . .
Cu2 Cu 0.23487(3) 0.19535(3) -0.04330(2) 0.01949(15) Uani 1 1 d . . . . .
O15 O 0.27829(17) 0.28084(18) 0.02179(13) 0.0220(7) Uani 1 1 d . . . . .
O16 O 0.12364(18) 0.29652(19) -0.05157(14) 0.0261(7) Uani 1 1 d . . . . .
O17 O 0.0225(2) 0.2847(3) -0.00609(16) 0.0491(10) Uani 1 1 d . . . . .
O18 O 0.0492(2) 0.3423(2) 0.20332(16) 0.0432(9) Uani 1 1 d . . . . .
O19 O 0.1688(2) 0.3617(2) 0.26599(15) 0.0419(9) Uani 1 1 d . . . . .
O21 O 0.41045(19) 0.3598(2) 0.09879(14) 0.0321(8) Uani 1 1 d . . . . .
O22 O 0.4128(2) 0.2908(3) 0.18389(17) 0.0606(12) Uani 1 1 d . . . . .
O23 O 0.18392(18) 0.12774(18) 0.01299(13) 0.0222(7) Uani 1 1 d . . . . .
O24 O 0.34212(19) 0.1018(2) 0.00419(14) 0.0316(8) Uani 1 1 d . . . . .
O25 O 0.4372(2) 0.1073(3) 0.08831(16) 0.0545(11) Uani 1 1 d . . . . .
O26 O 0.3837(2) 0.0533(2) 0.28420(14) 0.0415(9) Uani 1 1 d . . . . .
O27 O 0.2577(2) 0.0580(2) 0.29698(15) 0.0433(9) Uani 1 1 d . . . . .
O28 O 0.0331(2) 0.1378(2) 0.12303(15) 0.0375(9) Uani 1 1 d . . . . .
O29 O 0.0428(2) 0.0691(3) 0.03962(15) 0.0480(10) Uani 1 1 d . . . . .
N17 N 0.3365(2) 0.3636(2) -0.14844(15) 0.0199(8) Uani 1 1 d . . . . .
N18 N 0.2563(2) 0.3614(2) -0.17995(16) 0.0271(9) Uani 1 1 d . . . . .
N19 N 0.2201(2) 0.3049(2) -0.15158(16) 0.0240(9) Uani 1 1 d . . . . .
N20 N 0.2756(2) 0.2708(2) -0.10230(15) 0.0211(8) Uani 1 1 d . . . . .
N21 N 0.3966(3) 0.4176(3) -0.1652(2) 0.0286(10) Uani 1 1 d . . . . .
N22 N 0.1298(2) 0.0109(2) -0.17105(15) 0.0193(8) Uani 1 1 d . . . . .
N23 N 0.2089(2) 0.0086(2) -0.17692(16) 0.0234(9) Uani 1 1 d . . . . .
N24 N 0.2479(2) 0.0672(2) -0.13908(17) 0.0262(9) Uani 1 1 d . . . . .
N25 N 0.1943(2) 0.1073(2) -0.10881(15) 0.0191(8) Uani 1 1 d . . . . .
N26 N 0.0717(3) -0.0449(3) -0.2085(2) 0.0278(10) Uani 1 1 d . . . . .
N27 N 0.0961(2) 0.2965(2) -0.00389(18) 0.0272(9) Uani 1 1 d . . . . .
N28 N 0.1251(3) 0.3477(2) 0.21427(19) 0.0326(10) Uani 1 1 d . . . . .
N29 N 0.3763(2) 0.3261(2) 0.13628(17) 0.0263(9) Uani 1 1 d . . . . .
N30 N 0.3647(3) 0.1034(2) 0.06126(19) 0.0297(10) Uani 1 1 d . . . . .
N31 N 0.3087(3) 0.0622(3) 0.26418(18) 0.0338(10) Uani 1 1 d . . . . .
N32 N 0.0736(2) 0.1029(3) 0.08964(18) 0.0297(10) Uani 1 1 d . . . . .
C17 C 0.3487(3) 0.3075(3) -0.10038(19) 0.0185(10) Uani 1 1 d . . . . .
C18 C 0.4270(3) 0.2900(3) -0.0554(2) 0.0286(11) Uani 1 1 d . . . . .
H18A H 0.4189 0.2973 -0.0134 0.043 Uiso 1 1 calc R U . . .
H18B H 0.4694 0.3318 -0.0621 0.043 Uiso 1 1 calc R U . . .
H18C H 0.4452 0.2293 -0.0608 0.043 Uiso 1 1 calc R U . . .
C19 C 0.1212(3) 0.0708(3) -0.12865(18) 0.0189(10) Uani 1 1 d . . . . .
C20 C 0.0433(3) 0.0913(3) -0.1107(2) 0.0297(11) Uani 1 1 d . . . . .
H20A H 0.0371 0.0520 -0.0769 0.044 Uiso 1 1 calc R U . . .
H20B H -0.0035 0.0825 -0.1462 0.044 Uiso 1 1 calc R U . . .
H20C H 0.0442 0.1530 -0.0969 0.044 Uiso 1 1 calc R U . . .
C21 C 0.2401(3) 0.3066(3) 0.06259(19) 0.0172(9) Uani 1 1 d . . . . .
C22 C 0.1527(3) 0.3108(3) 0.05571(19) 0.0195(10) Uani 1 1 d . . . . .
C23 C 0.1163(3) 0.3263(3) 0.1049(2) 0.0247(11) Uani 1 1 d . . . . .
H23 H 0.0577 0.3287 0.0985 0.030 Uiso 1 1 calc R U . . .
C24 C 0.1656(3) 0.3382(3) 0.1627(2) 0.0229(10) Uani 1 1 d . . . . .
C25 C 0.2510(3) 0.3405(3) 0.1732(2) 0.0245(11) Uani 1 1 d . . . . .
H25 H 0.2845 0.3511 0.2134 0.029 Uiso 1 1 calc R U . . .
C26 C 0.2857(3) 0.3271(3) 0.1238(2) 0.0192(10) Uani 1 1 d . . . . .
C27 C 0.2160(3) 0.1076(3) 0.0697(2) 0.0203(10) Uani 1 1 d . . . . .
C28 C 0.3015(3) 0.0986(3) 0.0983(2) 0.0216(10) Uani 1 1 d . . . . .
C29 C 0.3319(3) 0.0848(3) 0.1610(2) 0.0258(11) Uani 1 1 d . . . . .
H29 H 0.3898 0.0796 0.1778 0.031 Uiso 1 1 calc R U . . .
C30 C 0.2769(3) 0.0786(3) 0.1985(2) 0.0236(11) Uani 1 1 d . . . . .
C31 C 0.1928(3) 0.0853(3) 0.1746(2) 0.0249(11) Uani 1 1 d . . . . .
H31 H 0.1554 0.0812 0.2012 0.030 Uiso 1 1 calc R U . . .
C32 C 0.1632(3) 0.0979(3) 0.1122(2) 0.0218(10) Uani 1 1 d . . . . .
O30 O 0.0607(3) 0.5545(3) 0.58475(19) 0.0809(15) Uani 1 1 d . . . . .
H30A H 0.0236 0.5394 0.5512 0.097 Uiso 1 1 d R U . . .
H30B H 0.1012 0.5453 0.5844 0.097 Uiso 1 1 d R U . . .
O10 O 0.1144(4) -0.0263(3) 0.52153(18) 0.123(2) Uani 1 1 d . . . . .
O6A O 0.4133(5) 0.0094(5) 0.4652(6) 0.057(4) Uani 0.497(13) 1 d . . P A 1
O7A O 0.3046(7) 0.0051(5) 0.5015(4) 0.036(3) Uani 0.503(13) 1 d . . P A 1
O6B O 0.4068(6) 0.0166(5) 0.5211(5) 0.068(4) Uani 0.503(13) 1 d . . P A 2
O7B O 0.2956(8) 0.0024(7) 0.4543(11) 0.125(7) Uani 0.497(13) 1 d . . P A 2
H5B H 0.547(3) 0.083(3) 0.803(2) 0.040(16) Uiso 1 1 d . . . . .
H26B H 0.033(3) -0.008(3) -0.225(2) 0.029(15) Uiso 1 1 d . . . . .
H5A H 0.491(2) 0.054(3) 0.8395(19) 0.013(13) Uiso 1 1 d . . . . .
H21A H 0.388(3) 0.409(3) -0.203(2) 0.036(16) Uiso 1 1 d . . . . .
H21B H 0.378(3) 0.467(4) -0.157(2) 0.06(2) Uiso 1 1 d . . . . .
H26A H 0.049(3) -0.079(4) -0.188(2) 0.06(2) Uiso 1 1 d . . . . .
H10B H 0.071(3) 0.302(3) 0.805(2) 0.023(13) Uiso 1 1 d . . . . .
H10A H -0.003(3) 0.277(3) 0.766(2) 0.047(18) Uiso 1 1 d . . . . .

loop_
_atom_site_aniso_label
_atom_site_aniso_U_11
_atom_site_aniso_U_22
_atom_site_aniso_U_33
_atom_site_aniso_U_23
_atom_site_aniso_U_13
_atom_site_aniso_U_12
Cu1 0.0261(3) 0.0261(3) 0.0160(3) 0.0014(2) 0.0029(2) 0.0043(3)
O1 0.034(2) 0.0256(18) 0.0172(17) 0.0040(13) 0.0056(14) 0.0046(15)
O2 0.039(2) 0.034(2) 0.0193(19) -0.0042(15) 0.0051(15) -0.0040(16)
O3 0.101(3) 0.018(2) 0.035(2) -0.0023(15) 0.016(2) 0.003(2)
O4 0.043(2) 0.032(2) 0.037(2) 0.0138(16) 0.0080(17) -0.0016(18)
O5 0.086(3) 0.052(3) 0.025(2) 0.0007(18) 0.024(2) 0.008(2)
O8 0.0294(19) 0.0231(17) 0.0167(17) -0.0001(13) 0.0023(14) 0.0036(14)
O9 0.046(2) 0.032(2) 0.0159(18) 0.0009(14) 0.0028(15) -0.0023(17)
O11 0.040(2) 0.030(2) 0.0254(19) -0.0049(15) 0.0004(15) 0.0008(17)
O12 0.050(2) 0.039(2) 0.0181(18) 0.0056(15) 0.0061(16) 0.0043(18)
O13 0.048(2) 0.0246(19) 0.035(2) 0.0130(16) 0.0033(17) -0.0079(17)
O14 0.110(4) 0.030(2) 0.033(2) 0.0055(17) 0.021(2) 0.019(2)
N1 0.019(2) 0.021(2) 0.020(2) 0.0001(16) -0.0002(16) 0.0003(17)
N2 0.044(3) 0.034(3) 0.020(2) -0.0011(18) 0.0035(19) 0.007(2)
N3 0.043(3) 0.038(3) 0.021(2) -0.0036(18) 0.0038(19) 0.014(2)
N4 0.031(2) 0.029(2) 0.021(2) -0.0002(17) 0.0045(17) 0.0028(19)
N5 0.028(3) 0.035(3) 0.020(3) 0.0091(19) 0.001(2) -0.001(2)
N6 0.018(2) 0.020(2) 0.020(2) -0.0014(16) 0.0008(16) -0.0010(16)
N7 0.032(3) 0.030(2) 0.021(2) 0.0044(17) 0.0080(18) 0.0058(19)
N8 0.042(3) 0.027(2) 0.026(2) 0.0076(18) 0.010(2) 0.011(2)
N9 0.024(2) 0.028(2) 0.018(2) 0.0043(16) -0.0015(16) 0.0036(18)
N10 0.025(3) 0.031(2) 0.028(3) -0.0055(19) 0.010(2) 0.000(2)
N11 0.038(3) 0.025(2) 0.025(2) -0.0058(18) 0.0060(19) 0.001(2)
N12 0.030(3) 0.041(3) 0.023(2) 0.005(2) 0.0055(18) 0.005(2)
N13 0.045(3) 0.030(3) 0.033(3) -0.003(2) 0.007(3) 0.006(2)
N14 0.086(4) 0.022(2) 0.022(3) -0.0001(19) 0.006(2) -0.009(2)
N15 0.026(2) 0.036(3) 0.017(2) 0.0003(18) 0.0041(17) -0.001(2)
N16 0.041(3) 0.024(2) 0.019(2) 0.0029(18) -0.0028(19) 0.005(2)
C1 0.020(3) 0.024(3) 0.020(3) 0.0018(19) 0.0052(19) -0.003(2)
C2 0.038(3) 0.019(3) 0.027(3) -0.003(2) -0.001(2) 0.002(2)
C3 0.013(2) 0.028(3) 0.016(2) -0.0029(19) -0.0005(18) -0.001(2)
C4 0.025(3) 0.022(3) 0.036(3) 0.003(2) 0.007(2) 0.000(2)
C5 0.017(2) 0.027(3) 0.019(2) -0.004(2) 0.0038(19) 0.001(2)
C6 0.018(3) 0.022(3) 0.023(3) -0.0051(19) 0.0050(19) -0.002(2)
C7 0.020(3) 0.019(3) 0.038(3) 0.001(2) 0.007(2) -0.002(2)
C8 0.024(3) 0.023(3) 0.022(3) 0.0035(19) 0.007(2) -0.001(2)
C9 0.027(3) 0.034(3) 0.017(3) -0.003(2) 0.003(2) 0.005(2)
C10 0.026(3) 0.019(3) 0.025(3) -0.001(2) 0.001(2) 0.004(2)
C11 0.021(3) 0.023(3) 0.020(3) 0.0016(19) 0.0043(19) 0.000(2)
C12 0.034(3) 0.022(3) 0.016(2) 0.0029(19) -0.001(2) -0.001(2)
C13 0.029(3) 0.023(3) 0.026(3) -0.001(2) 0.001(2) -0.004(2)
C14 0.016(3) 0.025(3) 0.017(2) -0.0002(19) 0.0001(18) 0.000(2)
C15 0.021(3) 0.032(3) 0.018(3) 0.004(2) 0.0059(19) -0.001(2)
C16 0.015(3) 0.021(3) 0.024(3) 0.0025(19) 0.0057(19) -0.003(2)
Cu2 0.0209(3) 0.0204(3) 0.0179(3) -0.0003(2) 0.0062(2) -0.0019(2)
O15 0.0233(18) 0.0242(17) 0.0201(17) -0.0026(13) 0.0084(14) -0.0033(14)
O16 0.0263(19) 0.0300(19) 0.0212(18) -0.0013(14) 0.0039(14) 0.0050(15)
O17 0.018(2) 0.085(3) 0.043(2) -0.018(2) 0.0023(16) -0.005(2)
O18 0.034(2) 0.059(3) 0.043(2) -0.0064(18) 0.0222(18) 0.004(2)
O19 0.046(2) 0.058(3) 0.025(2) -0.0060(17) 0.0132(18) 0.0012(19)
O21 0.028(2) 0.039(2) 0.030(2) 0.0008(15) 0.0082(16) -0.0106(16)
O22 0.028(2) 0.106(3) 0.042(2) 0.038(2) -0.0027(18) 0.010(2)
O23 0.0233(18) 0.0242(17) 0.0210(18) -0.0014(13) 0.0094(14) -0.0038(14)
O24 0.035(2) 0.039(2) 0.0226(19) 0.0077(15) 0.0113(15) 0.0141(16)
O25 0.026(2) 0.101(3) 0.038(2) 0.011(2) 0.0088(18) 0.009(2)
O26 0.043(2) 0.052(2) 0.027(2) 0.0034(16) 0.0009(17) 0.014(2)
O27 0.045(2) 0.062(3) 0.025(2) -0.0020(17) 0.0120(18) -0.0054(19)
O28 0.034(2) 0.050(2) 0.033(2) -0.0013(17) 0.0160(17) -0.0015(18)
O29 0.042(2) 0.077(3) 0.027(2) -0.0143(19) 0.0127(17) -0.030(2)
N17 0.018(2) 0.024(2) 0.018(2) -0.0005(16) 0.0047(16) 0.0009(17)
N18 0.032(3) 0.031(2) 0.020(2) 0.0003(17) 0.0078(18) -0.0002(19)
N19 0.023(2) 0.033(2) 0.015(2) 0.0049(17) 0.0038(16) -0.0004(18)
N20 0.021(2) 0.025(2) 0.018(2) -0.0023(16) 0.0048(16) 0.0014(17)
N21 0.027(3) 0.037(3) 0.025(3) 0.002(2) 0.014(2) -0.006(2)
N22 0.023(2) 0.020(2) 0.015(2) 0.0013(15) 0.0033(16) 0.0010(17)
N23 0.024(2) 0.025(2) 0.022(2) -0.0014(17) 0.0067(17) -0.0002(18)
N24 0.026(2) 0.027(2) 0.029(2) -0.0034(18) 0.0131(18) 0.0032(19)
N25 0.022(2) 0.017(2) 0.020(2) 0.0021(15) 0.0095(16) -0.0013(17)
N26 0.030(3) 0.030(3) 0.022(2) -0.0036(19) 0.002(2) -0.005(2)
N27 0.019(2) 0.031(2) 0.029(2) -0.0041(18) 0.0000(18) 0.0038(19)
N28 0.041(3) 0.027(2) 0.033(3) -0.0056(19) 0.015(2) 0.003(2)
N29 0.021(2) 0.033(2) 0.023(2) 0.0011(18) 0.0021(18) -0.0035(18)
N30 0.030(3) 0.030(2) 0.030(3) 0.0074(18) 0.009(2) 0.008(2)
N31 0.044(3) 0.029(2) 0.028(3) -0.0002(18) 0.007(2) 0.005(2)
N32 0.031(3) 0.040(3) 0.020(2) -0.0008(19) 0.0098(19) -0.012(2)
C17 0.024(3) 0.019(2) 0.015(2) -0.0021(18) 0.0082(19) 0.001(2)
C18 0.019(3) 0.037(3) 0.030(3) 0.005(2) 0.007(2) 0.000(2)
C19 0.022(3) 0.023(2) 0.012(2) 0.0030(18) 0.0039(18) -0.005(2)
C20 0.023(3) 0.031(3) 0.036(3) -0.006(2) 0.010(2) -0.006(2)
C21 0.018(2) 0.013(2) 0.019(2) 0.0050(18) 0.0012(19) -0.0028(19)
C22 0.018(3) 0.021(2) 0.018(2) -0.0022(18) 0.0010(19) 0.001(2)
C23 0.018(3) 0.020(3) 0.037(3) -0.002(2) 0.010(2) 0.004(2)
C24 0.029(3) 0.019(2) 0.023(3) -0.0036(19) 0.011(2) -0.001(2)
C25 0.026(3) 0.022(3) 0.024(3) -0.004(2) 0.003(2) -0.001(2)
C26 0.020(3) 0.016(2) 0.022(3) 0.0034(18) 0.009(2) 0.0033(19)
C27 0.029(3) 0.012(2) 0.022(3) -0.0023(18) 0.010(2) 0.001(2)
C28 0.029(3) 0.018(2) 0.020(3) 0.0011(18) 0.011(2) 0.004(2)
C29 0.032(3) 0.021(3) 0.024(3) -0.002(2) 0.007(2) 0.005(2)
C30 0.037(3) 0.015(2) 0.018(3) 0.0008(18) 0.006(2) 0.004(2)
C31 0.035(3) 0.020(3) 0.024(3) -0.0023(19) 0.015(2) -0.004(2)
C32 0.020(3) 0.023(3) 0.022(3) -0.0060(19) 0.0030(19) -0.004(2)
O30 0.083(3) 0.097(4) 0.084(3) 0.042(3) 0.063(3) 0.039(3)
O10 0.286(8) 0.039(3) 0.030(3) 0.002(2) 0.004(3) -0.059(4)
O6A 0.060(6) 0.029(5) 0.096(10) -0.006(4) 0.047(5) 0.016(4)
O7A 0.058(6) 0.020(4) 0.036(5) -0.001(4) 0.028(5) 0.004(4)
O6B 0.087(8) 0.046(6) 0.062(9) 0.011(5) -0.004(6) 0.029(5)
O7B 0.100(10) 0.033(6) 0.21(2) -0.027(9) -0.034(11) -0.006(6)

loop_
_atom_type_symbol
_atom_type_description
_atom_type_scat_dispersion_real
_atom_type_scat_dispersion_imag
_atom_type_scat_source
C C 0.0033 0.0016 'International Tables Vol C Tables 4.2.6.8 and 6.1.1.4'
Cu Cu 0.3201 1.2651 'International Tables Vol C Tables 4.2.6.8 and 6.1.1.4'
N N 0.0061 0.0033 'International Tables Vol C Tables 4.2.6.8 and 6.1.1.4'
O O 0.0106 0.0060 'International Tables Vol C Tables 4.2.6.8 and 6.1.1.4'
H H 0.0000 0.0000 'International Tables Vol C Tables 4.2.6.8 and 6.1.1.4'

loop_
_geom_angle_atom_site_label_1
_geom_angle_atom_site_label_2
_geom_angle_atom_site_label_3
_geom_angle
O8 Cu1 O1 91.58(12)
O8 Cu1 N4 171.54(14)
O1 Cu1 N4 90.30(14)
O8 Cu1 N9 89.56(13)
O1 Cu1 N9 171.18(14)
N4 Cu1 N9 89.85(15)
O8 Cu1 O9 79.32(11)
O1 Cu1 O9 86.05(12)
N4 Cu1 O9 109.05(13)
N9 Cu1 O9 85.58(13)
C5 O1 Cu1 126.6(3)
C11 O8 Cu1 127.7(3)
N14 O9 Cu1 125.2(3)
C1 N1 N2 109.6(4)
C1 N1 N5 126.1(4)
N2 N1 N5 124.2(4)
N3 N2 N1 106.3(3)
N2 N3 N4 109.8(4)
C1 N4 N3 107.4(4)
C1 N4 Cu1 133.1(3)
N3 N4 Cu1 119.5(3)
C3 N6 N7 110.5(3)
C3 N6 N10 126.1(4)
N7 N6 N10 123.3(3)
N8 N7 N6 105.9(3)
N7 N8 N9 109.7(4)
C3 N9 N8 108.1(4)
C3 N9 Cu1 133.2(3)
N8 N9 Cu1 118.5(3)
O3 N11 O2 122.7(4)
O3 N11 C6 118.3(4)
O2 N11 C6 119.0(4)
O4 N12 O5 123.0(4)
O4 N12 C8 119.4(4)
O5 N12 C8 117.6(4)
O6B N13 O7B 123.7(9)
O7A N13 O6A 122.6(6)
O7A N13 C10 122.1(6)
O6B N13 C10 118.8(6)
O7B N13 C10 116.6(7)
O6A N13 C10 115.2(5)
O9 N14 O10 120.3(4)
O9 N14 C12 122.5(4)
O10 N14 C12 117.1(4)
O11 N15 O12 123.5(4)
O11 N15 C14 118.5(4)
O12 N15 C14 118.0(4)
O14 N16 O13 123.5(4)
O14 N16 C16 118.3(4)
O13 N16 C16 118.1(4)
N4 C1 N1 106.9(4)
N4 C1 C2 128.4(4)
N1 C1 C2 124.7(4)
N9 C3 N6 105.7(4)
N9 C3 C4 127.9(4)
N6 C3 C4 126.4(4)
O1 C5 C6 127.7(4)
O1 C5 C10 119.3(4)
C6 C5 C10 113.0(4)
C7 C6 C5 123.0(4)
C7 C6 N11 116.0(4)
C5 C6 N11 121.0(4)
C8 C7 C6 119.9(4)
C7 C8 C9 121.2(4)
C7 C8 N12 118.9(4)
C9 C8 N12 119.9(4)
C10 C9 C8 118.6(4)
C9 C10 C5 124.3(4)
C9 C10 N13 117.9(4)
C5 C10 N13 117.8(4)
O8 C11 C12 126.8(4)
O8 C11 C16 120.8(4)
C12 C11 C16 112.3(4)
C13 C12 C11 124.2(4)
C13 C12 N14 115.1(4)
C11 C12 N14 120.7(4)
C14 C13 C12 118.6(4)
C15 C14 C13 121.9(4)
C15 C14 N15 119.4(4)
C13 C14 N15 118.5(4)
C16 C15 C14 118.9(4)
C15 C16 C11 123.9(4)
C15 C16 N16 117.1(4)
C11 C16 N16 119.0(4)
O15 Cu2 O23 90.65(11)
O15 Cu2 N20 89.20(13)
O23 Cu2 N20 174.05(14)
O15 Cu2 N25 178.28(14)
O23 Cu2 N25 89.76(13)
N20 Cu2 N25 90.56(14)
O15 Cu2 O24 87.23(12)
O23 Cu2 O24 77.88(11)
N20 Cu2 O24 108.05(13)
N25 Cu2 O24 91.22(13)
O15 Cu2 O16 77.23(11)
O23 Cu2 O16 86.73(11)
N20 Cu2 O16 87.44(13)
N25 Cu2 O16 104.46(13)
O24 Cu2 O16 158.01(11)
C21 O15 Cu2 124.6(3)
N27 O16 Cu2 111.4(2)
C27 O23 Cu2 127.5(3)
N30 O24 Cu2 118.2(3)
C17 N17 N18 110.3(3)
C17 N17 N21 126.4(4)
N18 N17 N21 123.4(3)
N19 N18 N17 106.0(3)
N18 N19 N20 109.9(4)
C17 N20 N19 108.2(3)
C17 N20 Cu2 132.2(3)
N19 N20 Cu2 118.9(3)
C19 N22 N23 110.5(3)
C19 N22 N26 130.9(4)
N23 N22 N26 118.6(3)
N24 N23 N22 105.8(3)
N23 N24 N25 109.8(3)
C19 N25 N24 107.6(3)
C19 N25 Cu2 131.5(3)
N24 N25 Cu2 120.6(3)
O17 N27 O16 121.6(4)
O17 N27 C22 119.3(4)
O16 N27 C22 119.2(4)
O19 N28 O18 123.7(4)
O19 N28 C24 118.1(4)
O18 N28 C24 118.2(4)
O22 N29 O21 124.1(4)
O22 N29 C26 117.0(4)
O21 N29 C26 118.9(4)
O25 N30 O24 122.7(4)
O25 N30 C28 118.3(4)
O24 N30 C28 119.0(4)
O26 N31 O27 123.6(4)
O26 N31 C30 119.0(4)
O27 N31 C30 117.4(4)
O29 N32 O28 123.9(4)
O29 N32 C32 118.0(4)
O28 N32 C32 118.0(4)
N20 C17 N17 105.6(4)
N20 C17 C18 127.4(4)
N17 C17 C18 127.0(4)
N25 C19 N22 106.3(4)
N25 C19 C20 128.5(4)
N22 C19 C20 125.2(4)
O15 C21 C22 126.5(4)
O15 C21 C26 120.1(4)
C22 C21 C26 113.2(4)
C23 C22 C21 122.7(4)
C23 C22 N27 115.9(4)
C21 C22 N27 121.4(4)
C24 C23 C22 119.3(4)
C23 C24 C25 122.0(4)
C23 C24 N28 117.8(4)
C25 C24 N28 120.2(4)
C26 C25 C24 117.7(4)
C25 C26 C21 124.7(4)
C25 C26 N29 116.9(4)
C21 C26 N29 118.1(4)
O23 C27 C28 127.3(4)
O23 C27 C32 119.4(4)
C28 C27 C32 113.1(4)
C29 C28 C27 124.0(4)
C29 C28 N30 115.4(4)
C27 C28 N30 120.6(4)
C30 C29 C28 118.9(5)
C29 C30 C31 121.1(4)
C29 C30 N31 118.9(4)
C31 C30 N31 120.0(4)
C32 C31 C30 119.6(4)
C31 C32 C27 123.2(4)
C31 C32 N32 117.0(4)
C27 C32 N32 119.8(4)

loop_
_geom_bond_atom_site_label_1
_geom_bond_atom_site_label_2
_geom_bond_distance
Cu1 O8 1.946(3)
Cu1 O1 1.960(3)
Cu1 N4 1.972(4)
Cu1 N9 1.996(4)
Cu1 O9 2.346(3)
O1 C5 1.281(5)
O2 N11 1.238(4)
O3 N11 1.218(4)
O4 N12 1.220(5)
O5 N12 1.235(5)
O8 C11 1.272(5)
O9 N14 1.215(5)
O11 N15 1.230(4)
O12 N15 1.231(4)
O13 N16 1.228(4)
O14 N16 1.225(5)
N1 C1 1.337(5)
N1 N2 1.353(5)
N1 N5 1.389(5)
N2 N3 1.288(5)
N3 N4 1.367(5)
N4 C1 1.317(5)
N6 C3 1.340(5)
N6 N7 1.351(5)
N6 N10 1.401(5)
N7 N8 1.284(5)
N8 N9 1.368(5)
N9 C3 1.317(5)
N11 C6 1.457(5)
N12 C8 1.449(5)
N13 O7A 1.168(9)
N13 O6B 1.175(9)
N13 O7B 1.200(12)
N13 O6A 1.267(8)
N13 C10 1.458(6)
N14 O10 1.218(5)
N14 C12 1.457(5)
N15 C14 1.460(5)
N16 C16 1.461(5)
C1 C2 1.478(6)
C3 C4 1.460(6)
C5 C6 1.421(6)
C5 C10 1.439(6)
C6 C7 1.382(6)
C7 C8 1.364(6)
C8 C9 1.383(6)
C9 C10 1.361(6)
C11 C12 1.427(6)
C11 C16 1.442(6)
C12 C13 1.378(6)
C13 C14 1.371(6)
C14 C15 1.370(6)
C15 C16 1.369(6)
Cu2 O15 1.948(3)
Cu2 O23 1.950(3)
Cu2 N20 1.969(3)
Cu2 N25 1.971(3)
Cu2 O24 2.324(3)
Cu2 O16 2.368(3)
O15 C21 1.279(5)
O16 N27 1.246(4)
O17 N27 1.222(4)
O18 N28 1.228(5)
O19 N28 1.228(5)
O21 N29 1.220(4)
O22 N29 1.214(5)
O23 C27 1.286(5)
O24 N30 1.237(4)
O25 N30 1.215(5)
O26 N31 1.228(5)
O27 N31 1.237(5)
O28 N32 1.227(4)
O29 N32 1.223(4)
N17 C17 1.341(5)
N17 N18 1.353(5)
N17 N21 1.401(5)
N18 N19 1.287(5)
N19 N20 1.359(5)
N20 C17 1.323(5)
N22 C19 1.337(5)
N22 N23 1.348(4)
N22 N26 1.401(5)
N23 N24 1.288(5)
N24 N25 1.372(4)
N25 C19 1.312(5)
N27 C22 1.452(5)
N28 C24 1.461(5)
N29 C26 1.463(5)
N30 C28 1.474(5)
N31 C30 1.454(5)
N32 C32 1.456(6)
C17 C18 1.469(6)
C19 C20 1.469(6)
C21 C22 1.423(6)
C21 C26 1.430(6)
C22 C23 1.384(6)
C23 C24 1.366(6)
C24 C25 1.382(6)
C25 C26 1.365(6)
C27 C28 1.421(6)
C27 C32 1.435(6)
C28 C29 1.383(6)
C29 C30 1.372(6)
C30 C31 1.377(6)
C31 C32 1.374(6)

loop_
_geom_hbond_atom_site_label_D
_geom_hbond_atom_site_label_H
_geom_hbond_atom_site_label_A
_geom_hbond_distance_DH
_geom_hbond_distance_HA
_geom_hbond_distance_DA
_geom_hbond_angle_DHA
_geom_hbond_site_symmetry_A
C2 H2B N10 0.98 2.61 3.508(6) 153.0 2_546
C4 H4A N23 0.98 2.54 3.346(6) 139.2 2
C9 H9 O27 0.95 2.56 3.291(6) 133.5 .
C13 H13 O21 0.95 2.42 3.366(5) 177.5 2_545
C18 H18A O15 0.98 2.63 3.314(5) 126.7 .
C20 H20A O29 0.98 2.58 3.356(6) 136.1 .
C20 H20A O29 0.98 2.51 3.379(6) 148.2 3
C20 H20B O4 0.98 2.49 3.205(6) 129.4 4_565
C20 H20C O16 0.98 2.61 3.505(5) 151.5 .
C31 H31 O12 0.95 2.53 3.388(5) 150.3 .
N5 H5B O18 0.91(5) 2.49(5) 3.007(6) 117(4) 4_666
N5 H5B O19 0.91(5) 2.49(5) 3.383(6) 166(4) 4_666
N26 H26B O11 0.87(5) 2.37(5) 3.019(5) 132(4) 3
N5 H5A O30 0.78(4) 2.06(4) 2.813(6) 163(4) 2_546
N21 H21A N26 0.83(5) 2.32(5) 3.024(6) 142(4) 2_554
N21 H21B O9 0.84(5) 2.38(5) 3.147(6) 152(5) 2
N26 H26A O28 0.83(5) 2.37(5) 3.179(6) 163(5) 3
N10 H10B N19 0.88(4) 2.44(4) 3.086(6) 131(3) 1_556
N10 H10A O22 0.86(5) 2.26(5) 2.862(6) 127(4) 4_566
C2 H2B N10 0.98 2.61 3.508(6) 153.0 2_546
C4 H4A N23 0.98 2.54 3.346(6) 139.2 2
C9 H9 O27 0.95 2.56 3.291(6) 133.5 .
C13 H13 O21 0.95 2.42 3.366(5) 177.5 2_545
C18 H18A O15 0.98 2.63 3.314(5) 126.7 .
C20 H20A O29 0.98 2.58 3.356(6) 136.1 .
C20 H20A O29 0.98 2.51 3.379(6) 148.2 3
C20 H20B O4 0.98 2.49 3.205(6) 129.4 4_565
C20 H20C O16 0.98 2.61 3.505(5) 151.5 .
C31 H31 O12 0.95 2.53 3.388(5) 150.3 .
N5 H5B O18 0.91(5) 2.49(5) 3.007(6) 117(4) 4_666
N5 H5B O19 0.91(5) 2.49(5) 3.383(6) 166(4) 4_666
N26 H26B O11 0.87(5) 2.37(5) 3.019(5) 132(4) 3
N5 H5A O30 0.78(4) 2.06(4) 2.813(6) 163(4) 2_546
N21 H21A N26 0.83(5) 2.32(5) 3.024(6) 142(4) 2_554
N21 H21B O9 0.84(5) 2.38(5) 3.147(6) 152(5) 2
N26 H26A O28 0.83(5) 2.37(5) 3.179(6) 163(5) 3
N10 H10B N19 0.88(4) 2.44(4) 3.086(6) 131(3) 1_556
N10 H10A O22 0.86(5) 2.26(5) 2.862(6) 127(4) 4_566

loop_
_geom_torsion_atom_site_label_1
_geom_torsion_atom_site_label_2
_geom_torsion_atom_site_label_3
_geom_torsion_atom_site_label_4
_geom_torsion
C1 N1 N2 N3 0.3(5)
N5 N1 N2 N3 178.7(4)
N1 N2 N3 N4 -0.1(5)
N2 N3 N4 C1 -0.2(5)
N2 N3 N4 Cu1 -178.4(3)
C3 N6 N7 N8 0.1(5)
N10 N6 N7 N8 -176.5(4)
N6 N7 N8 N9 0.6(5)
N7 N8 N9 C3 -1.0(5)
N7 N8 N9 Cu1 174.7(3)
Cu1 O9 N14 O10 172.0(5)
Cu1 O9 N14 C12 -11.1(7)
N3 N4 C1 N1 0.4(5)
Cu1 N4 C1 N1 178.3(3)
N3 N4 C1 C2 -178.3(4)
Cu1 N4 C1 C2 -0.4(7)
N2 N1 C1 N4 -0.4(5)
N5 N1 C1 N4 -178.7(4)
N2 N1 C1 C2 178.3(4)
N5 N1 C1 C2 0.0(7)
N8 N9 C3 N6 1.1(5)
Cu1 N9 C3 N6 -173.8(3)
N8 N9 C3 C4 -178.9(4)
Cu1 N9 C3 C4 6.3(7)
N7 N6 C3 N9 -0.8(5)
N10 N6 C3 N9 175.8(4)
N7 N6 C3 C4 179.2(4)
N10 N6 C3 C4 -4.2(7)
Cu1 O1 C5 C6 36.9(6)
Cu1 O1 C5 C10 -141.5(3)
O1 C5 C6 C7 -175.9(4)
C10 C5 C6 C7 2.5(6)
O1 C5 C6 N11 4.4(7)
C10 C5 C6 N11 -177.2(4)
O3 N11 C6 C7 8.8(6)
O2 N11 C6 C7 -171.1(4)
O3 N11 C6 C5 -171.5(4)
O2 N11 C6 C5 8.6(6)
C5 C6 C7 C8 -0.1(7)
N11 C6 C7 C8 179.6(4)
C6 C7 C8 C9 -2.2(7)
C6 C7 C8 N12 179.4(4)
O4 N12 C8 C7 -2.5(6)
O5 N12 C8 C7 177.3(4)
O4 N12 C8 C9 179.1(4)
O5 N12 C8 C9 -1.1(6)
C7 C8 C9 C10 1.8(7)
N12 C8 C9 C10 -179.8(4)
C8 C9 C10 C5 0.9(7)
C8 C9 C10 N13 -179.5(4)
O1 C5 C10 C9 175.7(4)
C6 C5 C10 C9 -2.9(6)
O1 C5 C10 N13 -4.0(6)
C6 C5 C10 N13 177.4(4)
O7A N13 C10 C9 -129.6(8)
O6B N13 C10 C9 120.1(9)
O7B N13 C10 C9 -70.3(15)
O6A N13 C10 C9 48.7(8)
O7A N13 C10 C5 50.1(9)
O6B N13 C10 C5 -60.2(9)
O7B N13 C10 C5 109.4(14)
O6A N13 C10 C5 -131.6(7)
Cu1 O8 C11 C12 34.8(6)
Cu1 O8 C11 C16 -142.6(3)
O8 C11 C12 C13 -175.0(4)
C16 C11 C12 C13 2.6(6)
O8 C11 C12 N14 8.1(7)
C16 C11 C12 N14 -174.3(4)
O9 N14 C12 C13 166.4(5)
O10 N14 C12 C13 -16.7(7)
O9 N14 C12 C11 -16.5(7)
O10 N14 C12 C11 160.5(5)
C11 C12 C13 C14 1.1(7)
N14 C12 C13 C14 178.2(4)
C12 C13 C14 C15 -2.9(7)
C12 C13 C14 N15 -179.1(4)
O11 N15 C14 C15 -179.1(4)
O12 N15 C14 C15 0.4(6)
O11 N15 C14 C13 -2.8(6)
O12 N15 C14 C13 176.7(4)
C13 C14 C15 C16 0.5(6)
N15 C14 C15 C16 176.7(4)
C14 C15 C16 C11 3.7(6)
C14 C15 C16 N16 -176.1(4)
O8 C11 C16 C15 172.7(4)
C12 C11 C16 C15 -5.1(6)
O8 C11 C16 N16 -7.5(6)
C12 C11 C16 N16 174.7(4)
O14 N16 C16 C15 147.8(4)
O13 N16 C16 C15 -29.6(6)
O14 N16 C16 C11 -32.0(6)
O13 N16 C16 C11 150.5(4)
C17 N17 N18 N19 0.0(4)
N21 N17 N18 N19 180.0(4)
N17 N18 N19 N20 0.1(4)
N18 N19 N20 C17 -0.2(5)
N18 N19 N20 Cu2 171.4(3)
C19 N22 N23 N24 -0.8(5)
N26 N22 N23 N24 178.1(4)
N22 N23 N24 N25 0.1(4)
N23 N24 N25 C19 0.7(5)
N23 N24 N25 Cu2 176.0(3)
Cu2 O16 N27 O17 -126.3(4)
Cu2 O16 N27 C22 53.6(4)
Cu2 O24 N30 O25 -133.1(4)
Cu2 O24 N30 C28 48.3(5)
N19 N20 C17 N17 0.2(4)
Cu2 N20 C17 N17 -169.9(3)
N19 N20 C17 C18 -179.3(4)
Cu2 N20 C17 C18 10.6(7)
N18 N17 C17 N20 -0.1(4)
N21 N17 C17 N20 179.9(4)
N18 N17 C17 C18 179.4(4)
N21 N17 C17 C18 -0.5(7)
N24 N25 C19 N22 -1.1(4)
Cu2 N25 C19 N22 -175.8(3)
N24 N25 C19 C20 -179.5(4)
Cu2 N25 C19 C20 5.9(7)
N23 N22 C19 N25 1.2(5)
N26 N22 C19 N25 -177.5(4)
N23 N22 C19 C20 179.6(4)
N26 N22 C19 C20 0.9(7)
Cu2 O15 C21 C22 -28.5(6)
Cu2 O15 C21 C26 145.8(3)
O15 C21 C22 C23 169.8(4)
C26 C21 C22 C23 -4.9(6)
O15 C21 C22 N27 -8.6(6)
C26 C21 C22 N27 176.8(4)
O17 N27 C22 C23 -11.6(6)
O16 N27 C22 C23 168.4(4)
O17 N27 C22 C21 166.8(4)
O16 N27 C22 C21 -13.1(6)
C21 C22 C23 C24 0.0(6)
N27 C22 C23 C24 178.4(4)
C22 C23 C24 C25 4.0(7)
C22 C23 C24 N28 -175.5(4)
O19 N28 C24 C23 -177.4(4)
O18 N28 C24 C23 1.9(6)
O19 N28 C24 C25 3.2(6)
O18 N28 C24 C25 -177.6(4)
C23 C24 C25 C26 -2.5(6)
N28 C24 C25 C26 177.0(4)
C24 C25 C26 C21 -3.2(6)
C24 C25 C26 N29 -177.5(4)
O15 C21 C26 C25 -168.4(4)
C22 C21 C26 C25 6.6(6)
O15 C21 C26 N29 5.8(6)
C22 C21 C26 N29 -179.2(3)
O22 N29 C26 C25 38.4(6)
O21 N29 C26 C25 -141.9(4)
O22 N29 C26 C21 -136.3(4)
O21 N29 C26 C21 43.4(5)
Cu2 O23 C27 C28 -25.9(6)
Cu2 O23 C27 C32 149.5(3)
O23 C27 C28 C29 173.7(4)
C32 C27 C28 C29 -1.9(6)
O23 C27 C28 N30 -6.5(6)
C32 C27 C28 N30 177.8(4)
O25 N30 C28 C29 -9.9(6)
O24 N30 C28 C29 168.9(4)
O25 N30 C28 C27 170.4(4)
O24 N30 C28 C27 -10.9(6)
C27 C28 C29 C30 0.4(6)
N30 C28 C29 C30 -179.3(4)
C28 C29 C30 C31 0.5(6)
C28 C29 C30 N31 178.7(4)
O26 N31 C30 C29 -0.8(6)
O27 N31 C30 C29 179.1(4)
O26 N31 C30 C31 177.5(4)
O27 N31 C30 C31 -2.6(6)
C29 C30 C31 C32 0.3(6)
N31 C30 C31 C32 -177.9(4)
C30 C31 C32 C27 -2.1(7)
C30 C31 C32 N32 179.0(4)
O23 C27 C32 C31 -173.3(4)
C28 C27 C32 C31 2.8(6)
O23 C27 C32 N32 5.6(6)
C28 C27 C32 N32 -178.3(4)
O29 N32 C32 C31 -142.4(4)
O28 N32 C32 C31 34.8(6)
O29 N32 C32 C27 38.6(6)
O28 N32 C32 C27 -144.2(4)
